data_4516196
loop_
_publ_author_name
'Wu, Guanhong'
'Zhou, Chenkun'
'Ming, Wenmei'
'Han, Dan'
'Chen, Shiyou'
'Yang, Dong'
'Besara, Tiglet'
'Neu, Jennifer'
'Siegrist, Theo'
'Du, Mao-Hua'
'Ma, Biwu'
'Dong, Angang'

_publ_section_title
;
 A One-Dimensional Organic Lead Chloride Hybrid with Excitation-Dependent
 Broadband Emissions
;
_journal_issue 6
_journal_name_full 'ACS Energy Letters'
_journal_page_first 1443
_journal_paper_doi 10.1021/acsenergylett.8b00661
_journal_volume 3
_journal_year 2018
_chemical_formula_moiety 'C4 H14 Cl4 N2 Pb1'
_chemical_formula_sum 'C4 H14 Cl4 N2 Pb'
_chemical_formula_weight 439.18
_space_group_IT_number 74
_space_group_name_Hall '-I 2b 2'
_space_group_name_H-M_alt 'I m m a'
_symmetry_cell_setting orthorhombic
_symmetry_space_group_name_H-M 'I m m a'
_atom_sites_solution_hydrogens difmap
_atom_sites_solution_primary other
_cell_angle_alpha 90
_cell_angle_beta 90
_cell_angle_gamma 90
_cell_formula_units_Z 4
_cell_length_a 14.1404(3)
_cell_length_b 5.79829(12)
_cell_length_c 14.2252(3)
_cell_measurement_reflns_used 1649
_cell_measurement_temperature 100
_cell_measurement_theta_max 37
_cell_measurement_theta_min 3
_cell_volume 1166.33(4)
_computing_cell_refinement 'CrysAlisPro, (Agilent, 2011)'
_computing_data_collection 'Xcalibur, (Oxford Diffraction, 2002)'
_computing_data_reduction 'CrysAlisPro, (Agilent, 2011)'
_computing_molecular_graphics 'CAMERON (Watkin et al., 1996)'
_computing_publication_material 'CRYSTALS (Betteridge et al., 2003)'
_computing_structure_refinement 'CRYSTALS (Betteridge et al., 2003)'
_computing_structure_solution 'Superflip (Palatinus & Chapuis, 2007)'
_diffrn_ambient_temperature 100
_diffrn_measured_fraction_theta_full 0.996
_diffrn_measured_fraction_theta_max 0.980
_diffrn_measurement_device Area
_diffrn_measurement_device_type 'Oxford Diffraction XCALIBUR'
_diffrn_measurement_method '\f & \w scans'
_diffrn_radiation_monochromator graphite
_diffrn_radiation_type 'Mo K\a'
_diffrn_radiation_wavelength 0.71073
_diffrn_reflns_av_R_equivalents 0.105
_diffrn_reflns_limit_h_max 23
_diffrn_reflns_limit_h_min -23
_diffrn_reflns_limit_k_max 9
_diffrn_reflns_limit_k_min -9
_diffrn_reflns_limit_l_max 24
_diffrn_reflns_limit_l_min -23
_diffrn_reflns_number 20523
_diffrn_reflns_theta_full 36.157
_diffrn_reflns_theta_max 37.275
_diffrn_reflns_theta_min 2.864
_diffrn_standards_number 0
_exptl_absorpt_coefficient_mu 15.335
_exptl_absorpt_correction_T_max 0.68
_exptl_absorpt_correction_T_min 0.22
_exptl_absorpt_correction_type gaussian
_exptl_absorpt_process_details
; 
 Gaussian Integration (Busing and Levy, 1957) 
;
_exptl_crystal_colour clear
_exptl_crystal_density_diffrn 2.570
_exptl_crystal_density_method 'not measured'
_exptl_crystal_description 'flat needle'
_exptl_crystal_F_000 856
_exptl_crystal_size_max 0.496
_exptl_crystal_size_mid 0.099
_exptl_crystal_size_min 0.025
_refine_diff_density_max 5.37
_refine_diff_density_min -2.89
_refine_ls_extinction_method None
_refine_ls_goodness_of_fit_ref 1.0827
_refine_ls_hydrogen_treatment mixed
_refine_ls_matrix_type full
_refine_ls_number_parameters 64
_refine_ls_number_reflns 1645
_refine_ls_number_restraints 32
_refine_ls_R_factor_all 0.0302
_refine_ls_R_factor_gt 0.0280
_refine_ls_shift/su_max 0.0001648
_refine_ls_shift/su_mean 0.0000093
_refine_ls_structure_factor_coef Fsqd
_refine_ls_weighting_details
;
 Method, part 1, Chebychev polynomial, (Watkin, 1994, Prince, 1982) 
 [weight] = 1.0/[A~0~*T~0~(x)+A~1~*T~1~(x) ... +A~n-1~]*T~n-1~(x)] 
 where A~i~ are the Chebychev coefficients listed below and x= Fcalc/Fmax 
 Method = Robust Weighting (Prince, 1982) 
 W = [weight] * [1-(deltaF/6*sigmaF)^2^]^2^ 
 A~i~ are: 
 370. 397. 251. 
;
_refine_ls_weighting_scheme calc
_refine_ls_wR_factor_all 0.0575
_refine_ls_wR_factor_gt 0.0565
_refine_ls_wR_factor_ref 0.0575
_reflns_limit_h_max 23
_reflns_limit_h_min 0
_reflns_limit_k_max 9
_reflns_limit_k_min 0
_reflns_limit_l_max 24
_reflns_limit_l_min 0
_reflns_number_gt 1557
_reflns_number_total 1649
_reflns_threshold_expression I>2.0\s(I)
_oxford_diffrn_Wilson_B_factor 0.00
_oxford_diffrn_Wilson_scale 0.00
_oxford_refine_ls_r_factor_ref 0.0302
_oxford_refine_ls_scale 0.954(2)
_oxford_reflns_number_all 1645
_oxford_reflns_threshold_expression_ref I>-3.0\s(I)
_cod_data_source_file nz8b00661_si_002.cif
_cod_data_source_block DMEDAPbCl
_cod_depositor_comments
;
The following automatic conversions were performed:

data item '_atom_sites_solution_primary' value 'Other' was changed to
'other' in accordance with the
/home/data/users/saulius/crontab/automatic-downloads/current/ACS/lib/dictionaries/cif_core.dic
dictionary named 'cif_core.dic' version 2.4.2 last updated on
2011-04-26.

Automatic conversion script
Id: cif_fix_values 6909 2019-04-08 15:41:33Z antanas 
;
_cod_original_sg_symbol_H-M 'I m m a '
_cod_original_formula_sum 'C4 H14 Cl4 N2 Pb1'
_cod_database_code 4516196

loop_
_symmetry_equiv_pos_as_xyz
x,y,z
-x,-y,-z
x+1/2,y+1/2,z+1/2
-x+1/2,-y+1/2,-z+1/2
x,-y+1/2,z
-x,y+1/2,-z
x+1/2,-y+1,z+1/2
-x+1/2,y+1,-z+1/2
-x,-y+1/2,z
x,y+1/2,-z
-x+1/2,-y+1,z+1/2
x+1/2,y+1,-z+1/2
x,-y,-z
-x,y,z
x+1/2,-y+1/2,-z+1/2
-x+1/2,y+1/2,z+1/2

loop_
_atom_site_label
_atom_site_type_symbol
_atom_site_fract_x
_atom_site_fract_y
_atom_site_fract_z
_atom_site_U_iso_or_equiv
_atom_site_occupancy
_atom_site_adp_type
_atom_site_refinement_flags_posn
_atom_site_refinement_flags_adp
Pb1 Pb 0.5000 0.7500 0.114838(19) 0.0100 1.0000 Uani S T
Cl1 Cl 0.5000 0.7500 0.30535(13) 0.0170 1.0000 Uani S T
Cl2 Cl 0.29719(8) 0.7500 0.10065(9) 0.0148 1.0000 Uani S T
Cl3 Cl 0.5000 0.2500 0.10644(14) 0.0178 1.0000 Uani S T
N1 N 0.2140(3) 0.2500 0.1230(3) 0.0142 1.0000 Uani DS T
C2 C 0.1220(4) 0.2500 0.0743(4) 0.0178 1.0000 Uani DS T
C3 C 0.2027(4) 0.2500 0.2264(3) 0.0169 1.0000 Uani DS T
H11 H 0.246(2) 0.379(4) 0.1074(18) 0.024(2) 1.0000 Uiso D .
H12 H 0.246(2) 0.121(4) 0.1074(18) 0.024(2) 1.0000 Uiso D .
H21 H 0.1317(19) 0.2500 0.0078(14) 0.027(2) 1.0000 Uiso DS .
H22 H 0.089(2) 0.384(4) 0.0928(18) 0.028(2) 1.0000 Uiso D .
H23 H 0.089(2) 0.116(4) 0.0928(18) 0.028(2) 1.0000 Uiso D .
H31 H 0.1693(17) 0.385(4) 0.2430(18) 0.027(2) 1.0000 Uiso D .
H32 H 0.1693(17) 0.115(4) 0.2430(18) 0.027(2) 1.0000 Uiso D .

loop_
_atom_site_aniso_label
_atom_site_aniso_U_11
_atom_site_aniso_U_22
_atom_site_aniso_U_33
_atom_site_aniso_U_23
_atom_site_aniso_U_13
_atom_site_aniso_U_12
Pb1 0.01049(9) 0.00767(9) 0.01183(9) 0.0000 0.0000 0.0000
Cl1 0.0213(8) 0.0139(7) 0.0157(7) 0.0000 0.0000 0.0000
Cl2 0.0111(4) 0.0104(4) 0.0230(5) 0.0000 -0.0013(4) 0.0000
Cl3 0.0279(8) 0.0080(6) 0.0175(7) 0.0000 0.0000 0.0000
N1 0.0121(15) 0.0094(15) 0.0210(19) 0.0000 0.0054(15) 0.0000
C2 0.017(2) 0.0130(19) 0.024(2) 0.0000 0.0043(18) 0.0000
C3 0.019(2) 0.016(2) 0.016(2) 0.0000 0.0065(17) 0.0000

loop_
_atom_type_symbol
_atom_type_scat_dispersion_real
_atom_type_scat_dispersion_imag
_atom_type_scat_Cromer_Mann_a1
_atom_type_scat_Cromer_Mann_b1
_atom_type_scat_Cromer_Mann_a2
_atom_type_scat_Cromer_Mann_b2
_atom_type_scat_Cromer_Mann_a3
_atom_type_scat_Cromer_Mann_b3
_atom_type_scat_Cromer_Mann_a4
_atom_type_scat_Cromer_Mann_b4
_atom_type_scat_Cromer_Mann_c
_atom_type_scat_source
C 0.0033 0.0016 2.3100 20.8439 1.0200 10.2075 1.5886 0.5687 0.8650 51.6512 0.2156 'International Tables Vol C 4.2.6.8 and 6.1.1.4'
H 0.0000 0.0000 0.4930 10.5109 0.3229 26.1257 0.1402 3.1424 0.0408 57.7998 0.0030 'International Tables Vol C 4.2.6.8 and 6.1.1.4'
N 0.0061 0.0033 12.2126 0.0057 3.1322 9.8933 2.0125 28.9975 1.1663 0.5826 -11.5290 'International Tables Vol C 4.2.6.8 and 6.1.1.4'
Cl 0.1484 0.1585 11.4604 0.0104 7.1964 1.1662 6.2556 18.5194 1.6455 47.7784 -9.5574 'International Tables Vol C 4.2.6.8 and 6.1.1.4'
Pb -3.3944 10.1111 31.0617 0.6902 13.0637 2.3576 18.4420 8.6180 5.9696 47.2579 13.4118 'International Tables Vol C 4.2.6.8 and 6.1.1.4'

loop_
_geom_angle_atom_site_label_1
_geom_angle_site_symmetry_1
_geom_angle_atom_site_label_2
_geom_angle_atom_site_label_3
_geom_angle_site_symmetry_3
_geom_angle
_geom_angle_publ_flag
Cl2 9_665 Pb1 Cl3 1_565 89.834(3) yes
Cl2 9_665 Pb1 Cl1 . 94.03(3) yes
Cl3 1_565 Pb1 Cl1 . 92.36(4) yes
Cl2 9_665 Pb1 Cl2 . 171.95(5) yes
Cl3 1_565 Pb1 Cl2 . 89.834(3) yes
Cl1 . Pb1 Cl2 . 94.03(3) yes
Cl2 9_665 Pb1 Cl3 . 89.834(3) yes
Cl3 1_565 Pb1 Cl3 . 175.28(8) yes
Cl1 . Pb1 Cl3 . 92.36(4) yes
Cl2 . Pb1 Cl3 . 89.834(3) yes
Pb1 . Cl3 Pb1 1_545 175.28(8) yes
H11 5_555 N1 H12 5_555 111.5(16) no
H11 5_555 N1 C2 . 109.3(17) no
H12 5_555 N1 C2 . 109.3(17) no
H11 5_555 N1 C3 . 107.4(17) no
H12 5_555 N1 C3 . 107.4(17) no
C2 . N1 C3 . 111.9(4) yes
H11 5_555 N1 H11 . 112(4) no
C2 . N1 H11 . 109.3(17) no
C3 . N1 H11 . 107.4(17) no
H12 5_555 N1 H12 . 112(4) no
C2 . N1 H12 . 109.3(17) no
C3 . N1 H12 . 107.4(17) no
H11 . N1 H12 . 111.5(16) no
N1 . C2 H23 5_555 108.0(17) no
N1 . C2 H22 5_555 108.0(17) no
H23 5_555 C2 H22 5_555 110.4(16) no
N1 . C2 H21 . 109.8(16) no
H23 5_555 C2 H21 . 110.3(17) no
H22 5_555 C2 H21 . 110.3(17) no
N1 . C2 H22 . 108.0(17) no
H22 5_555 C2 H22 . 110(4) no
H21 . C2 H22 . 110.3(17) no
N1 . C2 H23 . 108.0(17) no
H23 5_555 C2 H23 . 110(4) no
H21 . C2 H23 . 110.3(17) no
H22 . C2 H23 . 110.4(16) no
C3 4_555 C3 N1 . 110.5(5) yes
C3 4_555 C3 H31 5_555 109.5(13) no
N1 . C3 H31 5_555 107.6(17) no
C3 4_555 C3 H32 5_555 109.5(13) no
N1 . C3 H32 5_555 107.6(17) no
H31 5_555 C3 H32 5_555 112.1(15) no
C3 4_555 C3 H31 . 109.5(13) no
N1 . C3 H31 . 107.6(17) no
H31 5_555 C3 H31 . 112(4) no
C3 4_555 C3 H32 . 109.5(13) no
N1 . C3 H32 . 107.6(17) no
H32 5_555 C3 H32 . 112(4) no
H31 . C3 H32 . 112.1(15) no

loop_
_geom_bond_atom_site_label_1
_geom_bond_atom_site_label_2
_geom_bond_site_symmetry_2
_geom_bond_distance
_geom_bond_publ_flag
Pb1 Cl2 9_665 2.8749(11) yes
Pb1 Cl3 1_565 2.90160(10) yes
Pb1 Cl1 . 2.7100(19) yes
Pb1 Cl2 . 2.8749(11) yes
Pb1 Cl3 . 2.90160(10) yes
N1 H11 5_555 0.904(19) no
N1 H12 5_555 0.904(19) no
N1 C2 . 1.474(7) yes
N1 C3 . 1.479(7) yes
N1 H11 . 0.904(19) no
N1 H12 . 0.904(19) no
C2 H23 5_555 0.945(19) no
C2 H22 5_555 0.945(19) no
C2 H21 . 0.956(19) no
C2 H22 . 0.945(19) no
C2 H23 . 0.945(19) no
C3 C3 4_555 1.497(11) yes
C3 H31 5_555 0.946(19) no
C3 H32 5_555 0.946(19) no
C3 H31 . 0.946(19) no
C3 H32 . 0.946(19) no
